data_7249765
loop_
_publ_author_name
'Hayami, Shinya'
'Kim, Yang'
'Harrowfield, Jack'
'Thu\'ery, Pierre'
'Lee, Young Hoon'
'Atoini, Youssef'
'Kusumoto, Sotaro'

_publ_section_title
;
 Mixed-ligand uranyl ion complexes with two flexible, pyridinium-based
 dicarboxylate zwitterions and simple anionic dicarboxylates&#x2020;
;
_journal_name_full CrystEngComm
_journal_paper_doi 10.1039/D4CE01270D
_journal_year 2025
_chemical_formula_sum 'C18 H16 N2 O14 U2'
_chemical_formula_weight 960.39
_space_group_crystal_system monoclinic
_space_group_IT_number 14
_space_group_name_Hall '-P 2yn'
_space_group_name_H-M_alt 'P 1 21/n 1'
_atom_sites_solution_hydrogens mixed
_audit_update_record
;
2024-12-09 deposited with the CCDC.	2025-01-12 downloaded from the CCDC.
;
_cell_angle_alpha 90
_cell_angle_beta 96.3201(19)
_cell_angle_gamma 90
_cell_formula_units_Z 2
_cell_length_a 9.7403(5)
_cell_length_b 10.6942(5)
_cell_length_c 10.9139(5)
_cell_measurement_reflns_used 9977
_cell_measurement_temperature 100(2)
_cell_measurement_theta_max 33.2426
_cell_measurement_theta_min 3.5293
_cell_volume 1129.93(9)
_computing_cell_refinement 'SAINT V8.40B (Bruker AXS LLC, 2019)'
_computing_data_collection 'Bruker Instrument Service v8.5.1.2 Release'
_computing_data_reduction 'SAINT V8.40B (Bruker AXS LLC, 2019)'
_computing_molecular_graphics 'shelXle (C.B. Huebschle, rev 1365)'
_computing_structure_refinement 'SHELXL-2019/1 (Sheldrick, 2019)'
_computing_structure_solution 'XT, VERSION 2018/2'
_diffrn_ambient_temperature 100(2)
_diffrn_detector_area_resol_mean 7.41
_diffrn_detector_type 'Bruker PHOTON III area detector'
_diffrn_measured_fraction_theta_full 1.000
_diffrn_measured_fraction_theta_max 1.000
_diffrn_measurement_device 'Kappa diffractometer'
_diffrn_measurement_device_type 'Bruker D8 Quest'
_diffrn_measurement_method '\f and \w scans'
_diffrn_radiation_monochromator 'multilayer mirror optics'
_diffrn_radiation_type MoK\a
_diffrn_radiation_wavelength 0.71073
_diffrn_reflns_av_R_equivalents 0.0462
_diffrn_reflns_av_unetI/netI 0.0175
_diffrn_reflns_limit_h_max 13
_diffrn_reflns_limit_h_min -13
_diffrn_reflns_limit_k_max 15
_diffrn_reflns_limit_k_min -15
_diffrn_reflns_limit_l_max 15
_diffrn_reflns_limit_l_min -15
_diffrn_reflns_number 94664
_diffrn_reflns_theta_full 30.51
_diffrn_reflns_theta_max 30.51
_diffrn_reflns_theta_min 2.66
_diffrn_source 'microfocus sealed X-ray tube'
_diffrn_source_current 1.4
_diffrn_source_type 'Incoatec I\ms 70 W'
_diffrn_source_voltage 50
_exptl_absorpt_coefficient_mu 14.392
_exptl_absorpt_correction_T_max 0.75
_exptl_absorpt_correction_T_min 0.51
_exptl_absorpt_correction_type multi-scan
_exptl_absorpt_process_details
;
Krause, L., Herbst-Irmer, R., Sheldrick, G. M., Stalke, D. (2015).
"Comparison of silver and molybdenum microfocus X-ray sources for
single-crystal structure determination"
J. Appl. Cryst. 48, 3-10.
doi:10.1107/S1600576714022985
;
_exptl_crystal_colour 'translucent light yellow'
_exptl_crystal_density_diffrn 2.823
_exptl_crystal_density_method 'not measured'
_exptl_crystal_description platelet
_exptl_crystal_F_000 868
_exptl_crystal_size_max 0.088
_exptl_crystal_size_mid 0.048
_exptl_crystal_size_min 0.036
_refine_diff_density_max 2.574
_refine_diff_density_min -1.052
_refine_ls_extinction_method none
_refine_ls_goodness_of_fit_ref 1.126
_refine_ls_hydrogen_treatment mixed
_refine_ls_matrix_type full
_refine_ls_number_parameters 167
_refine_ls_number_reflns 3448
_refine_ls_number_restraints 1
_refine_ls_restrained_S_all 1.126
_refine_ls_R_factor_all 0.0194
_refine_ls_R_factor_gt 0.0191
_refine_ls_shift/su_max 0.002
_refine_ls_shift/su_mean 0.000
_refine_ls_structure_factor_coef Fsqd
_refine_ls_weighting_details 'w=1/[\s^2^(Fo^2^)+(0.0196P)^2^+3.6514P] where P=(Fo^2^+2Fc^2^)/3'
_refine_ls_weighting_scheme calc
_refine_ls_wR_factor_gt 0.0469
_refine_ls_wR_factor_ref 0.0472
_reflns_number_gt 3395
_reflns_number_total 3448
_reflns_threshold_expression 'I > 2\s(I)'
_cod_data_source_file d4ce01270d1.cif
_cod_data_source_block 4
_cod_depositor_comments
;
The following automatic conversions were performed:

data item '_exptl_absorpt_correction_type' value 'Multi-Scan' was
changed to 'multi-scan' in accordance with the
/home/data/users/saulius/crontab/automatic-downloads/rss-feeds/RSC/lib/dictionaries/cif_core.dic
dictionary named 'cif_core.dic' version 2.4.2 last updated on
2011-04-26.

Automatic conversion script
Id: cif_fix_values 8170 2020-07-09 18:12:32Z antanas 
;
_cod_database_code 7249765

loop_
_space_group_symop_operation_xyz
'x, y, z'
'-x+1/2, y+1/2, -z+1/2'
'-x, -y, -z'
'x-1/2, -y-1/2, z-1/2'

loop_
_atom_site_type_symbol
_atom_site_label
_atom_site_fract_x
_atom_site_fract_y
_atom_site_fract_z
_atom_site_U_iso_or_equiv
_atom_site_adp_type
_atom_site_calc_flag
_atom_site_refinement_flags_adp
_atom_site_refinement_flags_occupancy
_atom_site_refinement_flags_posn
_atom_site_occupancy
_atom_site_disorder_assembly
_atom_site_disorder_group
U U1 0.82725(2) 0.48112(2) 0.06612(2) 0.01439(4) Uani d . . . 1 . .
O O1 0.8214(2) 0.6457(2) 0.0965(2) 0.0219(4) Uani d . . . 1 . .
O O2 0.8239(2) 0.3174(2) 0.0346(2) 0.0211(4) Uani d . . . 1 . .
O O3 0.5972(2) 0.4762(2) 0.1418(2) 0.0199(4) Uani d . . . 1 . .
O O4 0.3684(2) 0.4982(2) 0.0961(2) 0.0204(4) Uani d . . . 1 . .
O O5 0.8759(2) 0.4319(2) 0.2753(2) 0.0224(4) Uani d . . . 1 . .
O O6 1.0914(2) 0.3630(3) 0.3320(2) 0.0261(5) Uani d . . . 1 . .
O O7 1.0690(2) 0.4803(2) 0.1073(2) 0.0208(4) Uani d . . D 1 . .
H H7 1.095(4) 0.436(3) 0.171(2) 0.021(10) Uiso d . . D 1 . .
N N1 0.7418(3) 0.3566(2) 0.6014(2) 0.0175(4) Uani d . . . 1 . .
C C1 0.4897(3) 0.4932(3) 0.0688(3) 0.0173(5) Uani d . . . 1 . .
C C2 0.9706(3) 0.3843(3) 0.3509(3) 0.0165(5) Uani d . . . 1 . .
C C3 0.9253(3) 0.3560(3) 0.4759(2) 0.0149(5) Uani d . . . 1 . .
C C4 0.7889(3) 0.3791(3) 0.4927(3) 0.0171(5) Uani d . . . 1 . .
H H4 0.727840 0.411302 0.426337 0.021000 Uiso calc U . R 1 . .
C C5 0.8243(3) 0.3086(3) 0.6976(3) 0.0212(5) Uani d . . . 1 . .
H H5 0.788411 0.291968 0.773391 0.025000 Uiso calc U . R 1 . .
C C6 0.9608(3) 0.2840(3) 0.6849(3) 0.0223(6) Uani d . . . 1 . .
H H6 1.019305 0.250262 0.752247 0.027000 Uiso calc U . R 1 . .
C C7 1.0132(3) 0.3084(3) 0.5738(3) 0.0191(5) Uani d . . . 1 . .
H H7A 1.107638 0.292857 0.565012 0.023000 Uiso calc U . R 1 . .
C C8 0.5930(3) 0.3813(3) 0.6139(3) 0.0239(6) Uani d . . . 1 . .
H H8A 0.536235 0.310413 0.578984 0.029000 Uiso calc U . R 1 . .
H H8B 0.579779 0.388955 0.702273 0.029000 Uiso calc U . R 1 . .
C C9 0.5474(4) 0.4986(3) 0.5483(3) 0.0237(6) Uani d . . . 1 . .
H H9 0.588492 0.575269 0.577018 0.028000 Uiso calc U . R 1 . .

loop_
_atom_site_aniso_label
_atom_site_aniso_U_11
_atom_site_aniso_U_22
_atom_site_aniso_U_33
_atom_site_aniso_U_12
_atom_site_aniso_U_13
_atom_site_aniso_U_23
U1 0.00695(5) 0.01926(6) 0.01707(6) 0.00034(3) 0.00177(3) 0.00262(3)
O1 0.0192(10) 0.0212(10) 0.0249(10) 0.0015(8) 0.0009(8) 0.0004(8)
O2 0.0127(9) 0.0212(10) 0.0294(11) 0.0005(7) 0.0028(8) -0.0002(9)
O3 0.0100(9) 0.0296(11) 0.0201(10) 0.0014(7) 0.0014(7) 0.0037(8)
O4 0.0109(9) 0.0301(11) 0.0205(10) 0.0013(8) 0.0020(8) 0.0028(8)
O5 0.0154(9) 0.0347(12) 0.0175(9) 0.0012(9) 0.0029(7) 0.0075(9)
O6 0.0176(10) 0.0371(13) 0.0247(11) 0.0100(9) 0.0072(8) 0.0076(9)
O7 0.0093(9) 0.0361(12) 0.0172(9) -0.0010(8) 0.0023(7) 0.0064(8)
N1 0.0171(11) 0.0195(11) 0.0166(10) -0.0026(9) 0.0046(8) -0.0022(8)
C1 0.0133(12) 0.0206(12) 0.0180(12) -0.0002(9) 0.0019(10) 0.0001(10)
C2 0.0153(11) 0.0175(12) 0.0170(11) -0.0001(9) 0.0040(9) 0.0007(9)
C3 0.0140(11) 0.0160(11) 0.0150(11) -0.0015(9) 0.0026(9) -0.0006(9)
C4 0.0150(12) 0.0199(12) 0.0167(11) -0.0022(9) 0.0029(9) -0.0010(10)
C5 0.0260(14) 0.0218(13) 0.0157(12) -0.0031(11) 0.0016(10) -0.0004(10)
C6 0.0243(14) 0.0231(14) 0.0185(13) -0.0002(11) -0.0023(11) 0.0017(10)
C7 0.0165(12) 0.0197(12) 0.0207(13) 0.0009(10) 0.0000(10) 0.0017(10)
C8 0.0184(13) 0.0308(15) 0.0242(14) 0.0008(11) 0.0104(11) 0.0021(12)
C9 0.0204(14) 0.0239(14) 0.0285(16) 0.0010(11) 0.0102(12) -0.0032(12)

loop_
_atom_type_symbol
_atom_type_description
_atom_type_scat_dispersion_real
_atom_type_scat_dispersion_imag
_atom_type_scat_source
C C 0.0033 0.0016 'International Tables Vol C Tables 4.2.6.8 and 6.1.1.4'
H H 0.0000 0.0000 'International Tables Vol C Tables 4.2.6.8 and 6.1.1.4'
N N 0.0061 0.0033 'International Tables Vol C Tables 4.2.6.8 and 6.1.1.4'
O O 0.0106 0.0060 'International Tables Vol C Tables 4.2.6.8 and 6.1.1.4'
U U -9.6767 9.6646 'International Tables Vol C Tables 4.2.6.8 and 6.1.1.4'

loop_
_geom_angle_atom_site_label_1
_geom_angle_atom_site_label_2
_geom_angle_atom_site_label_3
_geom_angle_site_symmetry_1
_geom_angle_site_symmetry_3
_geom_angle
_geom_angle_publ_flag
O2 U1 O1 . . 177.17(9) ?
O2 U1 O7 . 3_765 91.03(10) ?
O1 U1 O7 . 3_765 90.11(10) ?
O2 U1 O5 . . 87.97(10) ?
O1 U1 O5 . . 92.71(10) ?
O7 U1 O5 3_765 . 142.20(8) ?
O2 U1 O7 . . 91.69(9) ?
O1 U1 O7 . . 91.13(9) ?
O7 U1 O7 3_765 . 68.44(9) ?
O5 U1 O7 . . 73.82(8) ?
O2 U1 O4 . 3_665 87.33(9) ?
O1 U1 O4 . 3_665 90.42(9) ?
O7 U1 O4 3_765 3_665 76.45(8) ?
O5 U1 O4 . 3_665 141.15(7) ?
O7 U1 O4 . 3_665 144.86(8) ?
O2 U1 O3 . . 92.61(9) ?
O1 U1 O3 . . 84.89(9) ?
O7 U1 O3 3_765 . 141.47(7) ?
O5 U1 O3 . . 76.29(7) ?
O7 U1 O3 . . 149.61(8) ?
O4 U1 O3 3_665 . 65.44(7) ?
C1 O3 U1 . . 120.46(19) ?
C1 O4 U1 . 3_665 120.6(2) ?
C2 O5 U1 . . 140.93(19) ?
U1 O7 U1 3_765 . 111.56(9) ?
U1 O7 H7 3_765 . 131.(3) ?
U1 O7 H7 . . 111.(3) ?
C4 N1 C5 . . 121.6(3) ?
C4 N1 C8 . . 118.6(2) ?
C5 N1 C8 . . 119.7(2) ?
O4 C1 O3 . . 126.7(3) ?
O4 C1 C1 . 3_665 117.0(3) ?
O3 C1 C1 . 3_665 116.3(3) ?
O6 C2 O5 . . 126.8(3) ?
O6 C2 C3 . . 119.4(3) ?
O5 C2 C3 . . 113.7(2) ?
C4 C3 C7 . . 118.9(3) ?
C4 C3 C2 . . 117.7(2) ?
C7 C3 C2 . . 123.4(2) ?
N1 C4 C3 . . 120.8(3) ?
N1 C4 H4 . . 119.600000 ?
C3 C4 H4 . . 119.600000 ?
N1 C5 C6 . . 119.6(3) ?
N1 C5 H5 . . 120.200000 ?
C6 C5 H5 . . 120.200000 ?
C5 C6 C7 . . 120.2(3) ?
C5 C6 H6 . . 119.900000 ?
C7 C6 H6 . . 119.900000 ?
C3 C7 C6 . . 119.0(3) ?
C3 C7 H7A . . 120.500000 ?
C6 C7 H7A . . 120.500000 ?
C9 C8 N1 . . 110.3(3) ?
C9 C8 H8A . . 109.600000 ?
N1 C8 H8A . . 109.600000 ?
C9 C8 H8B . . 109.600000 ?
N1 C8 H8B . . 109.600000 ?
H8A C8 H8B . . 108.100000 ?
C9 C9 C8 3_666 . 123.2(4) ?
C9 C9 H9 3_666 . 118.400000 ?
C8 C9 H9 . . 118.400000 ?

loop_
_geom_bond_atom_site_label_1
_geom_bond_atom_site_label_2
_geom_bond_site_symmetry_2
_geom_bond_distance
_geom_bond_publ_flag
U1 O2 . 1.784(2) ?
U1 O1 . 1.793(2) ?
U1 O7 3_765 2.279(2) ?
U1 O5 . 2.339(2) ?
U1 O7 . 2.348(2) ?
U1 O4 3_665 2.464(2) ?
U1 O3 . 2.473(2) ?
O3 C1 . 1.257(4) ?
O4 C1 . 1.252(4) ?
O5 C2 . 1.274(3) ?
O6 C2 . 1.237(3) ?
O7 H7 . 0.860(10) ?
N1 C4 . 1.340(4) ?
N1 C5 . 1.351(4) ?
N1 C8 . 1.494(4) ?
C1 C1 3_665 1.543(6) ?
C2 C3 . 1.510(4) ?
C3 C4 . 1.383(4) ?
C3 C7 . 1.390(4) ?
C4 H4 . 0.950000 ?
C5 C6 . 1.377(5) ?
C5 H5 . 0.950000 ?
C6 C7 . 1.391(4) ?
C6 H6 . 0.950000 ?
C7 H7A . 0.950000 ?
C8 C9 . 1.488(5) ?
C8 H8A . 0.990000 ?
C8 H8B . 0.990000 ?
C9 C9 3_666 1.323(7) ?
C9 H9 . 0.950000 ?

loop_
_geom_hbond_atom_site_label_D
_geom_hbond_atom_site_label_H
_geom_hbond_atom_site_label_A
_geom_hbond_site_symmetry_A
_geom_hbond_distance_DH
_geom_hbond_distance_HA
_geom_hbond_distance_DA
_geom_hbond_angle_DHA
_geom_hbond_publ_flag
O7 H7 O6 . 0.860(10) 1.923(18) 2.742(3) 159.(4) ?
C6 H6 O1 3_766 0.950000 2.410000 3.105(4) 129.800000 ?
C8 H8B O4 3_666 0.990000 2.510000 3.399(4) 149.000000 ?
C8 H8A O2 4_566 0.990000 2.480000 3.411(4) 156.300000 ?

loop_
_geom_torsion_atom_site_label_1
_geom_torsion_atom_site_label_2
_geom_torsion_atom_site_label_3
_geom_torsion_atom_site_label_4
_geom_torsion_site_symmetry_1
_geom_torsion_site_symmetry_2
_geom_torsion_site_symmetry_3
_geom_torsion_site_symmetry_4
_geom_torsion
_geom_torsion_publ_flag
U1 O4 C1 O3 3_665 . . . -176.0(2) ?
U1 O4 C1 C1 3_665 . . 3_665 2.9(4) ?
U1 O3 C1 O4 . . . . -176.7(2) ?
U1 O3 C1 C1 . . . 3_665 4.4(4) ?
U1 O5 C2 O6 . . . . 12.7(6) ?
U1 O5 C2 C3 . . . . -168.8(2) ?
O6 C2 C3 C4 . . . . -178.8(3) ?
O5 C2 C3 C4 . . . . 2.5(4) ?
O6 C2 C3 C7 . . . . 1.2(4) ?
O5 C2 C3 C7 . . . . -177.4(3) ?
C5 N1 C4 C3 . . . . -1.2(4) ?
C8 N1 C4 C3 . . . . -179.1(3) ?
C7 C3 C4 N1 . . . . 0.2(4) ?
C2 C3 C4 N1 . . . . -179.7(3) ?
C4 N1 C5 C6 . . . . 1.1(4) ?
C8 N1 C5 C6 . . . . 178.9(3) ?
N1 C5 C6 C7 . . . . 0.0(5) ?
C4 C3 C7 C6 . . . . 0.9(4) ?
C2 C3 C7 C6 . . . . -179.2(3) ?
C5 C6 C7 C3 . . . . -1.0(5) ?
C4 N1 C8 C9 . . . . -40.0(4) ?
C5 N1 C8 C9 . . . . 142.1(3) ?
N1 C8 C9 C9 . . . 3_666 115.8(4) ?
